data_4038947
loop_
_publ_author_name
'Langis-Barsetti, Sophie'
'Maris, Thierry'
'Wuest, James D.'

_publ_section_title
;
 Molecular Organization of 2,1,3-Benzothiadiazoles in the Solid State.
;
_journal_name_full 'The Journal of organic chemistry'
_journal_page_first 5034
_journal_page_last 5045
_journal_paper_doi 10.1021/acs.joc.6b02778
_journal_volume 82
_journal_year 2017
_chemical_formula_moiety 'C10 H4 N4 S2'
_chemical_formula_sum 'C10 H4 N4 S2'
_chemical_formula_weight 244.29
_chemical_name_systematic
;
[1,2,5]thiadiazolo[3',4':5,6]naphtho[1,2-c][1,2,5]thiadiazole
;
_space_group_crystal_system monoclinic
_space_group_IT_number 14
_space_group_name_Hall '-P 2ybc'
_space_group_name_H-M_alt 'P 1 21/c 1'
_atom_sites_solution_hydrogens geom
_atom_sites_solution_primary direct
_audit_creation_date 2016-10-31
_audit_creation_method
;
Olex2 1.2
(compiled 2016.09.09 svn.r3337 for OlexSys, GUI svn.r5227)
;
_cell_angle_alpha 90
_cell_angle_beta 95.335(2)
_cell_angle_gamma 90
_cell_formula_units_Z 4
_cell_length_a 7.8092(3)
_cell_length_b 17.4192(7)
_cell_length_c 6.8514(3)
_cell_measurement_reflns_used 9930
_cell_measurement_temperature 100
_cell_measurement_theta_max 70.298
_cell_measurement_theta_min 2.537
_cell_volume 927.96(7)
_computing_cell_refinement
;
SAINT () V8.30C; Integration Software for Single Crystal Data.
Bruker AXS Inc., Madison, WI 53719-1173.
;
_computing_data_collection
;
SAINT () V8.30C; Integration Software for Single Crystal Data.
Bruker AXS Inc., Madison, WI 53719-1173.
;
_computing_data_reduction
;
SAINT () V8.30C; Integration Software for Single Crystal Data.
Bruker AXS Inc., Madison, WI 53719-1173.
;
_computing_molecular_graphics 'Olex2 (Dolomanov et al., 2009)'
_computing_publication_material 'Olex2 (Dolomanov et al., 2009)'
_computing_structure_refinement 'ShelXL (Sheldrick, 2015)'
_computing_structure_solution 'XS (Sheldrick, 2008)'
_diffrn_ambient_temperature 100
_diffrn_detector 'CCD area detector'
_diffrn_detector_area_resol_mean 8.3
_diffrn_detector_type 'Bruker Platinum 135 CCD Area Detector'
_diffrn_measured_fraction_theta_full 0.994
_diffrn_measured_fraction_theta_max 0.992
_diffrn_measurement_device 'k-geometry diffractometer'
_diffrn_measurement_device_type 'Bruker Microstar X8'
_diffrn_measurement_method '\w scans'
_diffrn_radiation_collimation 'Focusing mirrors'
_diffrn_radiation_monochromator 'Helios Mirror Optics'
_diffrn_radiation_probe x-ray
_diffrn_radiation_type CuK\a
_diffrn_radiation_wavelength 1.54178
_diffrn_reflns_av_R_equivalents 0.0471
_diffrn_reflns_av_unetI/netI 0.0165
_diffrn_reflns_Laue_measured_fraction_full 0.994
_diffrn_reflns_Laue_measured_fraction_max 0.992
_diffrn_reflns_limit_h_max 9
_diffrn_reflns_limit_h_min -9
_diffrn_reflns_limit_k_max 21
_diffrn_reflns_limit_k_min -21
_diffrn_reflns_limit_l_max 7
_diffrn_reflns_limit_l_min -8
_diffrn_reflns_number 36551
_diffrn_reflns_point_group_measured_fraction_full 0.994
_diffrn_reflns_point_group_measured_fraction_max 0.992
_diffrn_reflns_theta_full 67.679
_diffrn_reflns_theta_max 70.366
_diffrn_reflns_theta_min 5.078
_diffrn_source 'Rotating-anode X-ray tube'
_diffrn_source_target Cu
_diffrn_source_type 'Bruker Microstar/FR591 generator'
_exptl_absorpt_coefficient_mu 4.972
_exptl_absorpt_correction_T_max 0.7533
_exptl_absorpt_correction_T_min 0.5380
_exptl_absorpt_correction_type multi-scan
_exptl_absorpt_process_details
;
SADABS-2012/1 (Bruker,2012) was used for absorption correction.
wR2(int) was 0.0933 before and 0.0653 after correction.
The Ratio of minimum to maximum transmission is 0.7142.
The \l/2 correction factor is 0.0015.
;
_exptl_crystal_colour 'clear light brown'
_exptl_crystal_colour_lustre clear
_exptl_crystal_colour_modifier light
_exptl_crystal_colour_primary brown
_exptl_crystal_density_diffrn 1.749
_exptl_crystal_description block
_exptl_crystal_F_000 496
_exptl_crystal_size_max 0.182
_exptl_crystal_size_mid 0.078
_exptl_crystal_size_min 0.065
_refine_diff_density_max 0.833
_refine_diff_density_min -0.378
_refine_diff_density_rms 0.109
_refine_ls_extinction_coef .
_refine_ls_extinction_method none
_refine_ls_goodness_of_fit_ref 1.142
_refine_ls_hydrogen_treatment constr
_refine_ls_matrix_type full
_refine_ls_number_parameters 145
_refine_ls_number_reflns 1758
_refine_ls_number_restraints 0
_refine_ls_restrained_S_all 1.142
_refine_ls_R_factor_all 0.0501
_refine_ls_R_factor_gt 0.0492
_refine_ls_shift/su_max 0.000
_refine_ls_shift/su_mean 0.000
_refine_ls_structure_factor_coef Fsqd
_refine_ls_weighting_details 'w=1/[\s^2^(Fo^2^)+(0.1011P)^2^+1.6202P] where P=(Fo^2^+2Fc^2^)/3'
_refine_ls_weighting_scheme calc
_refine_ls_wR_factor_gt 0.1643
_refine_ls_wR_factor_ref 0.1653
_reflns_Friedel_coverage 0.000
_reflns_Friedel_fraction_full .
_reflns_Friedel_fraction_max .
_reflns_number_gt 1689
_reflns_number_total 1758
_reflns_threshold_expression 'I > 2\s(I)'
_cod_data_source_file jo6b02778_si_002.cif
_cod_data_source_block jw1772
_cod_database_code 4038947

loop_
_space_group_symop_id
_space_group_symop_operation_xyz
1 'x, y, z'
2 '-x, y+1/2, -z+1/2'
3 '-x, -y, -z'
4 'x, -y-1/2, z-1/2'

loop_
_atom_site_label
_atom_site_type_symbol
_atom_site_fract_x
_atom_site_fract_y
_atom_site_fract_z
_atom_site_U_iso_or_equiv
_atom_site_adp_type
_atom_site_occupancy
_atom_site_site_symmetry_order
_atom_site_calc_flag
_atom_site_refinement_flags_posn
_atom_site_refinement_flags_adp
_atom_site_refinement_flags_occupancy
_atom_site_disorder_assembly
_atom_site_disorder_group
S1 S 0.61586(9) 0.08439(4) 0.14515(10) 0.0201(3) Uani 1 1 d . . . . .
S2 S 0.88885(10) 0.55406(4) 0.22161(11) 0.0217(3) Uani 1 1 d . . . . .
N1 N 0.7721(3) 0.14435(14) 0.1950(4) 0.0190(6) Uani 1 1 d . . . . .
N2 N 0.4591(3) 0.14334(15) 0.0863(4) 0.0212(6) Uani 1 1 d . . . . .
N3 N 0.7305(3) 0.49533(15) 0.1711(4) 0.0208(6) Uani 1 1 d . . . . .
N4 N 1.0454(3) 0.49419(15) 0.2736(4) 0.0212(6) Uani 1 1 d . . . . .
C1 C 0.5250(4) 0.21456(17) 0.1052(4) 0.0174(6) Uani 1 1 d . . . . .
C2 C 0.4343(4) 0.28519(17) 0.0698(4) 0.0197(6) Uani 1 1 d . . . . .
H2 H 0.315404 0.285276 0.025340 0.024 Uiso 1 1 calc R . . . .
C3 C 0.5216(4) 0.35222(18) 0.1010(4) 0.0194(6) Uani 1 1 d . . . . .
H3 H 0.461808 0.399430 0.080229 0.023 Uiso 1 1 calc R . . . .
C4 C 0.7027(4) 0.35344(17) 0.1648(4) 0.0178(6) Uani 1 1 d . . . . .
C5 C 0.7955(4) 0.42413(17) 0.1946(4) 0.0175(6) Uani 1 1 d . . . . .
C6 C 0.9767(4) 0.42352(17) 0.2551(4) 0.0178(6) Uani 1 1 d . . . . .
C7 C 1.0676(4) 0.35300(18) 0.2910(4) 0.0202(6) Uani 1 1 d . . . . .
H7 H 1.186631 0.352677 0.334700 0.024 Uiso 1 1 calc R . . . .
C8 C 0.9789(4) 0.28667(17) 0.2609(4) 0.0187(6) Uani 1 1 d . . . . .
H8 H 1.037863 0.239243 0.281456 0.022 Uiso 1 1 calc R . . . .
C9 C 0.7974(4) 0.28593(17) 0.1986(4) 0.0172(6) Uani 1 1 d . . . . .
C10 C 0.7052(4) 0.21500(17) 0.1682(4) 0.0178(6) Uani 1 1 d . . . . .

loop_
_atom_site_aniso_label
_atom_site_aniso_U_11
_atom_site_aniso_U_22
_atom_site_aniso_U_33
_atom_site_aniso_U_23
_atom_site_aniso_U_13
_atom_site_aniso_U_12
S1 0.0196(4) 0.0180(5) 0.0227(5) -0.0005(3) 0.0023(3) -0.0022(3)
S2 0.0218(4) 0.0163(4) 0.0269(5) -0.0001(3) 0.0027(3) -0.0002(3)
N1 0.0177(12) 0.0185(13) 0.0209(12) -0.0008(9) 0.0028(10) -0.0008(10)
N2 0.0192(13) 0.0224(13) 0.0221(13) -0.0022(10) 0.0017(10) -0.0015(10)
N3 0.0202(13) 0.0193(13) 0.0232(12) -0.0015(10) 0.0029(10) 0.0009(10)
N4 0.0195(13) 0.0205(13) 0.0237(13) -0.0018(10) 0.0029(10) -0.0018(10)
C1 0.0165(14) 0.0217(15) 0.0144(13) -0.0003(11) 0.0032(11) -0.0015(11)
C2 0.0151(13) 0.0241(15) 0.0199(14) -0.0015(11) 0.0022(11) 0.0010(11)
C3 0.0186(15) 0.0216(15) 0.0180(14) -0.0014(11) 0.0021(11) 0.0028(11)
C4 0.0180(14) 0.0203(15) 0.0154(13) -0.0002(11) 0.0040(11) 0.0008(11)
C5 0.0183(15) 0.0197(14) 0.0154(13) 0.0001(11) 0.0063(11) 0.0000(11)
C6 0.0166(14) 0.0195(15) 0.0178(14) -0.0002(11) 0.0041(11) 0.0000(11)
C7 0.0148(13) 0.0230(15) 0.0226(15) -0.0021(12) 0.0014(11) 0.0009(12)
C8 0.0169(14) 0.0186(14) 0.0207(14) 0.0003(11) 0.0021(11) 0.0022(11)
C9 0.0169(14) 0.0195(15) 0.0159(13) -0.0010(11) 0.0050(11) -0.0004(11)
C10 0.0167(14) 0.0210(15) 0.0163(13) 0.0001(11) 0.0045(11) -0.0007(11)

loop_
_atom_type_symbol
_atom_type_description
_atom_type_scat_dispersion_real
_atom_type_scat_dispersion_imag
_atom_type_scat_source
C C 0.0181 0.0091 'International Tables Vol C Tables 4.2.6.8 and 6.1.1.4'
H H 0.0000 0.0000 'International Tables Vol C Tables 4.2.6.8 and 6.1.1.4'
N N 0.0311 0.0180 'International Tables Vol C Tables 4.2.6.8 and 6.1.1.4'
S S 0.3331 0.5567 'International Tables Vol C Tables 4.2.6.8 and 6.1.1.4'

loop_
_geom_angle_atom_site_label_1
_geom_angle_atom_site_label_2
_geom_angle_atom_site_label_3
_geom_angle
_geom_angle_site_symmetry_1
_geom_angle_site_symmetry_3
N1 S1 N2 100.42(13) . .
N3 S2 N4 100.72(13) . .
C10 N1 S1 106.7(2) . .
C1 N2 S1 106.7(2) . .
C5 N3 S2 106.6(2) . .
C6 N4 S2 106.4(2) . .
N2 C1 C2 126.8(3) . .
N2 C1 C10 113.0(3) . .
C2 C1 C10 120.3(3) . .
C1 C2 H2 120.7 . .
C3 C2 C1 118.6(3) . .
C3 C2 H2 120.7 . .
C2 C3 H3 119.2 . .
C2 C3 C4 121.6(3) . .
C4 C3 H3 119.2 . .
C5 C4 C3 121.7(3) . .
C9 C4 C3 121.8(3) . .
C9 C4 C5 116.5(3) . .
N3 C5 C4 126.5(3) . .
N3 C5 C6 113.1(3) . .
C4 C5 C6 120.4(3) . .
N4 C6 C5 113.2(3) . .
N4 C6 C7 125.7(3) . .
C7 C6 C5 121.1(3) . .
C6 C7 H7 121.0 . .
C8 C7 C6 118.0(3) . .
C8 C7 H7 121.0 . .
C7 C8 H8 119.1 . .
C7 C8 C9 121.9(3) . .
C9 C8 H8 119.1 . .
C4 C9 C8 122.2(3) . .
C4 C9 C10 116.7(3) . .
C10 C9 C8 121.1(3) . .
N1 C10 C1 113.3(3) . .
N1 C10 C9 125.8(3) . .
C1 C10 C9 120.9(3) . .

loop_
_geom_bond_atom_site_label_1
_geom_bond_atom_site_label_2
_geom_bond_distance
_geom_bond_site_symmetry_2
S1 N1 1.618(3) .
S1 N2 1.620(3) .
S2 N3 1.617(3) .
S2 N4 1.621(3) .
N1 C10 1.343(4) .
N2 C1 1.345(4) .
N3 C5 1.344(4) .
N4 C6 1.344(4) .
C1 C2 1.429(4) .
C1 C10 1.432(4) .
C2 H2 0.9500 .
C2 C3 1.359(4) .
C3 H3 0.9500 .
C3 C4 1.441(4) .
C4 C5 1.434(4) .
C4 C9 1.397(4) .
C5 C6 1.437(4) .
C6 C7 1.428(4) .
C7 H7 0.9500 .
C7 C8 1.353(4) .
C8 H8 0.9500 .
C8 C9 1.442(4) .
C9 C10 1.436(4) .

loop_
_geom_hbond_atom_site_label_D
_geom_hbond_atom_site_label_H
_geom_hbond_atom_site_label_A
_geom_hbond_distance_DH
_geom_hbond_distance_HA
_geom_hbond_distance_DA
_geom_hbond_angle_DHA
_geom_hbond_site_symmetry_A
C7 H7 N2 0.95 2.61 3.507(4) 157.1 4_666

loop_
_geom_torsion_atom_site_label_1
_geom_torsion_atom_site_label_2
_geom_torsion_atom_site_label_3
_geom_torsion_atom_site_label_4
_geom_torsion
_geom_torsion_site_symmetry_1
_geom_torsion_site_symmetry_2
_geom_torsion_site_symmetry_3
_geom_torsion_site_symmetry_4
S1 N1 C10 C1 -0.5(3) . . . .
S1 N1 C10 C9 179.0(2) . . . .
S1 N2 C1 C2 -179.7(2) . . . .
S1 N2 C1 C10 0.1(3) . . . .
S2 N3 C5 C4 -179.6(2) . . . .
S2 N3 C5 C6 0.2(3) . . . .
S2 N4 C6 C5 1.0(3) . . . .
S2 N4 C6 C7 -178.6(2) . . . .
N1 S1 N2 C1 -0.4(2) . . . .
N2 S1 N1 C10 0.5(2) . . . .
N2 C1 C2 C3 178.5(3) . . . .
N2 C1 C10 N1 0.3(4) . . . .
N2 C1 C10 C9 -179.3(2) . . . .
N3 S2 N4 C6 -0.8(2) . . . .
N3 C5 C6 N4 -0.8(4) . . . .
N3 C5 C6 C7 178.8(3) . . . .
N4 S2 N3 C5 0.3(2) . . . .
N4 C6 C7 C8 -178.6(3) . . . .
C1 C2 C3 C4 1.2(4) . . . .
C2 C1 C10 N1 -179.9(2) . . . .
C2 C1 C10 C9 0.6(4) . . . .
C2 C3 C4 C5 178.9(3) . . . .
C2 C3 C4 C9 -0.3(5) . . . .
C3 C4 C5 N3 0.9(5) . . . .
C3 C4 C5 C6 -178.9(3) . . . .
C3 C4 C9 C8 179.5(3) . . . .
C3 C4 C9 C10 -0.5(4) . . . .
C4 C5 C6 N4 179.0(2) . . . .
C4 C5 C6 C7 -1.4(4) . . . .
C4 C9 C10 N1 -179.1(3) . . . .
C4 C9 C10 C1 0.4(4) . . . .
C5 C4 C9 C8 0.2(4) . . . .
C5 C4 C9 C10 -179.8(2) . . . .
C5 C6 C7 C8 1.9(4) . . . .
C6 C7 C8 C9 -1.3(4) . . . .
C7 C8 C9 C4 0.3(5) . . . .
C7 C8 C9 C10 -179.7(3) . . . .
C8 C9 C10 N1 0.9(5) . . . .
C8 C9 C10 C1 -179.6(3) . . . .
C9 C4 C5 N3 -179.9(3) . . . .
C9 C4 C5 C6 0.3(4) . . . .
C10 C1 C2 C3 -1.3(4) . . . .
